data_7018073
loop_
_publ_author_name
'Tiong, Pei Jen'
'Nova, Ainara'
'Schwarz, Andrew D.'
'Selby, Jonathan D.'
'Clot, Eric'
'Mountford, Philip'

_publ_section_title
;
 Site selectivity and reversibility in the reactions of titanium
 hydrazides with Si-H, Si-X, C-X and H(+) reagents: Ti[double bond, length
 as m-dash]N(\a) 1,2-silane addition, N(\b) alkylation, N(\a) protonation
 and \s-bond metathesis.
;
_journal_issue 8
_journal_name_full 'Dalton transactions (Cambridge, England : 2003)'
_journal_page_first 2277
_journal_page_last 2288
_journal_paper_doi 10.1039/c2dt12359b
_journal_volume 41
_journal_year 2012
_chemical_formula_moiety 'C26 H46 N4 Si1 Ti1, 0.25 (C5 H12)'
_chemical_formula_sum 'C27.25 H49 N4 Si Ti'
_chemical_formula_weight 508.70
_chemical_name_systematic
;
Cp*Ti{MeC(NiPr)2}(H){N(NMe2)SiH2Ph}
;
_space_group_IT_number 14
_symmetry_cell_setting monoclinic
_symmetry_space_group_name_Hall '-P 2ybc'
_symmetry_space_group_name_H-M 'P 1 21/c 1'
_atom_sites_solution_hydrogens geom
_atom_sites_solution_primary direct
_atom_sites_solution_secondary difmap
_cell_angle_alpha 90
_cell_angle_beta 92.4007(12)
_cell_angle_gamma 90
_cell_formula_units_Z 4
_cell_length_a 8.5949(2)
_cell_length_b 11.3073(3)
_cell_length_c 31.4337(9)
_cell_measurement_reflns_used 6555
_cell_measurement_temperature 150
_cell_measurement_theta_max 27
_cell_measurement_theta_min 5
_cell_volume 3052.21(14)
_computing_cell_refinement 'DENZO/SCALEPACK (Otwinowski & Minor, 1997)'
_computing_data_collection 'COLLECT (Nonius, 1997-2001).'
_computing_data_reduction 'DENZO/SCALEPACK (Otwinowski & Minor, 1997)'
_computing_molecular_graphics 'CAMERON (Watkin et al., 1996)'
_computing_publication_material 'CRYSTALS (Betteridge et al., 2003)'
_computing_structure_refinement 'CRYSTALS (Betteridge et al., 2003)'
_computing_structure_solution 'USER DEFINED STRUCTURE SOLUTION'
_diffrn_ambient_temperature 150
_diffrn_measured_fraction_theta_full 0.987
_diffrn_measured_fraction_theta_max 0.978
_diffrn_measurement_device 'Nonius KappaCCD'
_diffrn_measurement_device_type Area
_diffrn_measurement_method \w
_diffrn_radiation_monochromator graphite
_diffrn_radiation_type 'Mo K\a'
_diffrn_radiation_wavelength 0.71073
_diffrn_reflns_av_R_equivalents 0.056
_diffrn_reflns_limit_h_max 11
_diffrn_reflns_limit_h_min -11
_diffrn_reflns_limit_k_max 14
_diffrn_reflns_limit_k_min -14
_diffrn_reflns_limit_l_max 40
_diffrn_reflns_limit_l_min -40
_diffrn_reflns_number 12239
_diffrn_reflns_theta_full 25.319
_diffrn_reflns_theta_max 27.520
_diffrn_reflns_theta_min 5.146
_diffrn_standards_number 0
_exptl_absorpt_coefficient_mu 0.340
_exptl_absorpt_correction_T_max 0.93
_exptl_absorpt_correction_T_min 0.93
_exptl_absorpt_correction_type multi-scan
_exptl_absorpt_process_details 'DENZO/SCALEPACK (Otwinowski & Minor, 1997)'
_exptl_crystal_colour yellow
_exptl_crystal_density_diffrn 1.107
_exptl_crystal_density_method 'not measured'
_exptl_crystal_description plate
_exptl_crystal_F_000 1106
_exptl_crystal_size_max 0.50
_exptl_crystal_size_mid 0.20
_exptl_crystal_size_min 0.20
_refine_diff_density_max 0.85
_refine_diff_density_min -0.51
_refine_ls_extinction_method None
_refine_ls_goodness_of_fit_ref 1.0893
_refine_ls_hydrogen_treatment mixed
_refine_ls_matrix_type full
_refine_ls_number_parameters 337
_refine_ls_number_reflns 4109
_refine_ls_number_restraints 49
_refine_ls_R_factor_all 0.1104
_refine_ls_R_factor_gt 0.0715
_refine_ls_shift/su_max 0.002707
_refine_ls_structure_factor_coef F
_refine_ls_weighting_details
;
Method, part 1, Chebychev polynomial, (Watkin, 1994, Prince, 1982)
[weight] = 1.0/[A~0~*T~0~(x)+A~1~*T~1~(x) ... +A~n-1~]*T~n-1~(x)]
where A~i~ are the Chebychev coefficients listed below and x= Fcalc/Fmax
Method = Robust Weighting (Prince, 1982)
W = [weight] * [1-(deltaF/6*sigmaF)^2^]^2^
A~i~ are:
0.814 0.609 0.659 0.141 0.191
;
_refine_ls_weighting_scheme calc
_refine_ls_wR_factor_all 0.0921
_refine_ls_wR_factor_gt 0.0721
_refine_ls_wR_factor_ref 0.0686
_reflns_limit_h_max 11
_reflns_limit_h_min -11
_reflns_limit_k_max 14
_reflns_limit_k_min 0
_reflns_limit_l_max 40
_reflns_limit_l_min 0
_reflns_number_gt 4631
_reflns_number_total 6878
_reflns_threshold_expression I>2.0\s(I)
_oxford_diffrn_Wilson_B_factor 2.59
_oxford_diffrn_Wilson_scale 19.66
_oxford_refine_ls_r_factor_ref 0.0637
_oxford_refine_ls_scale 0.2220(5)
_oxford_reflns_number_all 6878
_oxford_reflns_threshold_expression_ref I>3.0\s(I)
_cod_data_source_file c2dt12359b.txt
_cod_data_source_block COMPOUND_2
_cod_depositor_comments
;
The following automatic conversions were performed:

'_symmetry_cell_setting' value 'Monoclinic' changed to 'monoclinic'
according to /home/saulius/struct/CIF-dictionaries/cif_core.dic
dictionary named 'cif_core.dic' version 2.4.1 from 2010-06-29.

Automatic conversion script
Id: cif_fix_values 1715 2011-07-08 13:25:40Z adriana 
;
_cod_original_sg_symbol_H-M 'P 1 21/c 1 '
_cod_original_formula_sum 'C27.25 H49 N4 Si1 Ti1'
_cod_database_code 7018073

loop_
_symmetry_equiv_pos_as_xyz
x,y,z
-x,-y,-z
-x,y+1/2,-z+1/2
x,-y+1/2,z+1/2

loop_
_atom_site_label
_atom_site_type_symbol
_atom_site_fract_x
_atom_site_fract_y
_atom_site_fract_z
_atom_site_U_iso_or_equiv
_atom_site_occupancy
_atom_site_adp_type
_atom_site_refinement_flags_posn
_atom_site_refinement_flags_adp
Ti1 Ti 0.77556(6) 0.60429(5) 0.355487(18) 0.0261 1.0000 Uani . .
N1 N 0.6722(3) 0.4521(3) 0.34400(9) 0.0313 1.0000 Uani . .
N2 N 0.5424(3) 0.5340(3) 0.33676(9) 0.0298 1.0000 Uani . .
N3 N 0.6751(3) 0.7799(3) 0.36624(9) 0.0327 1.0000 Uani . .
N4 N 0.6884(3) 0.6480(3) 0.41805(8) 0.0314 1.0000 Uani . .
Si1 Si 0.66058(11) 0.30726(9) 0.32713(3) 0.0375 1.0000 Uani . .
C1 C 0.4796(4) 0.5320(4) 0.29259(12) 0.0397 1.0000 Uani . .
C2 C 0.4144(4) 0.5186(3) 0.36600(12) 0.0376 1.0000 Uani . .
C3 C 0.4843(4) 0.2271(3) 0.34474(12) 0.0393 1.0000 Uani . .
C4 C 0.3654(5) 0.1905(4) 0.31603(14) 0.0446 1.0000 Uani . .
C5 C 0.2342(5) 0.1312(4) 0.32992(17) 0.0556 1.0000 Uani . .
C6 C 0.2212(5) 0.1072(4) 0.37262(17) 0.0546 1.0000 Uani . .
C7 C 0.3368(6) 0.1412(4) 0.40170(16) 0.0551 1.0000 Uani . .
C8 C 0.4665(5) 0.2002(4) 0.38774(14) 0.0472 1.0000 Uani . .
C9 C 0.6216(4) 0.7470(3) 0.40346(10) 0.0325 1.0000 Uani . .
C10 C 0.4944(5) 0.8129(4) 0.42550(13) 0.0474 1.0000 Uani . .
C11 C 0.6052(4) 0.8798(3) 0.34226(12) 0.0386 1.0000 Uani . .
C12 C 0.4653(5) 0.8408(4) 0.31449(14) 0.0480 1.0000 Uani . .
C13 C 0.7243(5) 0.9379(4) 0.31466(15) 0.0516 1.0000 Uani . .
C14 C 0.6393(4) 0.5922(4) 0.45726(11) 0.0381 1.0000 Uani . .
C15 C 0.6945(5) 0.4652(4) 0.45912(12) 0.0439 1.0000 Uani . .
C16 C 0.6943(5) 0.6583(4) 0.49786(12) 0.0506 1.0000 Uani . .
C17 C 1.0148(4) 0.4993(3) 0.37409(11) 0.0307 1.0000 Uani . .
C18 C 1.0093(4) 0.5222(3) 0.32943(10) 0.0314 1.0000 Uani . .
C19 C 1.0179(4) 0.6461(3) 0.32317(11) 0.0323 1.0000 Uani . .
C20 C 1.0266(4) 0.7000(3) 0.36421(11) 0.0324 1.0000 Uani . .
C21 C 1.0259(3) 0.6102(3) 0.39512(10) 0.0309 1.0000 Uani . .
C22 C 1.0297(4) 0.3806(3) 0.39519(13) 0.0418 1.0000 Uani . .
C23 C 1.0092(4) 0.4328(4) 0.29427(12) 0.0412 1.0000 Uani . .
C24 C 1.0409(4) 0.7061(4) 0.28159(12) 0.0444 1.0000 Uani . .
C25 C 1.0502(4) 0.8282(3) 0.37396(14) 0.0435 1.0000 Uani . .
C26 C 1.0578(4) 0.6303(4) 0.44164(11) 0.0403 1.0000 Uani . .
C27 C -0.2353(17) 0.3941(15) -0.0278(7) 0.1451 0.5000 Uani D U
C28 C -0.067(2) 0.424(3) -0.0368(6) 0.1458 0.2500 Uani D U
C281 C -0.1759(10) 0.485(3) 0.0048(9) 0.1460 0.2500 Uani D U
C29 C 0.000000(10) 0.500000(10) 0.000000(10) 0.1436 0.5000 Uani DS U
H1 H 0.755(4) 0.654(3) 0.3065(12) 0.036(10) 1.0000 Uiso . .
H2 H 0.664(5) 0.290(4) 0.2836(13) 0.046(11) 1.0000 Uiso . .
H3 H 0.794(4) 0.248(3) 0.3442(10) 0.018(7) 1.0000 Uiso . .
H11 H 0.3946 0.5864 0.2889 0.0436 1.0000 Uiso R .
H12 H 0.5584 0.5533 0.2738 0.0436 1.0000 Uiso R .
H13 H 0.4419 0.4547 0.2852 0.0436 1.0000 Uiso R .
H21 H 0.3348 0.5746 0.3595 0.0397 1.0000 Uiso R .
H22 H 0.4533 0.5303 0.3943 0.0397 1.0000 Uiso R .
H23 H 0.3731 0.4411 0.3632 0.0397 1.0000 Uiso R .
H41 H 0.3742 0.2078 0.2867 0.0509 1.0000 Uiso R .
H51 H 0.1548 0.1076 0.3098 0.0586 1.0000 Uiso R .
H61 H 0.1320 0.0672 0.3821 0.0606 1.0000 Uiso R .
H71 H 0.3287 0.1241 0.4310 0.0600 1.0000 Uiso R .
H81 H 0.5462 0.2234 0.4078 0.0509 1.0000 Uiso R .
H101 H 0.4740 0.7739 0.4514 0.0532 1.0000 Uiso R .
H102 H 0.5282 0.8913 0.4314 0.0532 1.0000 Uiso R .
H103 H 0.4022 0.8149 0.4079 0.0532 1.0000 Uiso R .
H111 H 0.5717 0.9370 0.3619 0.0406 1.0000 Uiso R .
H121 H 0.4227 0.9072 0.2997 0.0497 1.0000 Uiso R .
H122 H 0.3886 0.8073 0.3317 0.0497 1.0000 Uiso R .
H123 H 0.4979 0.7837 0.2947 0.0497 1.0000 Uiso R .
H131 H 0.6776 1.0023 0.2996 0.0585 1.0000 Uiso R .
H132 H 0.8103 0.9655 0.3317 0.0585 1.0000 Uiso R .
H133 H 0.7590 0.8810 0.2950 0.0585 1.0000 Uiso R .
H141 H 0.5288 0.5916 0.4564 0.0380 1.0000 Uiso R .
H151 H 0.6618 0.4292 0.4845 0.0469 1.0000 Uiso R .
H152 H 0.8049 0.4634 0.4587 0.0469 1.0000 Uiso R .
H153 H 0.6517 0.4235 0.4352 0.0469 1.0000 Uiso R .
H161 H 0.6585 0.6179 0.5220 0.0551 1.0000 Uiso R .
H162 H 0.8048 0.6610 0.4993 0.0551 1.0000 Uiso R .
H163 H 0.6541 0.7365 0.4973 0.0551 1.0000 Uiso R .
H221 H 1.0312 0.3914 0.4251 0.0438 1.0000 Uiso R .
H222 H 1.1237 0.3438 0.3875 0.0438 1.0000 Uiso R .
H223 H 0.9438 0.3321 0.3867 0.0438 1.0000 Uiso R .
H231 H 1.0037 0.4730 0.2678 0.0454 1.0000 Uiso R .
H232 H 1.1025 0.3878 0.2965 0.0454 1.0000 Uiso R .
H233 H 0.9222 0.3817 0.2961 0.0454 1.0000 Uiso R .
H241 H 1.0434 0.7893 0.2855 0.0526 1.0000 Uiso R .
H242 H 1.1362 0.6807 0.2704 0.0526 1.0000 Uiso R .
H243 H 0.9571 0.6860 0.2624 0.0526 1.0000 Uiso R .
H251 H 0.9622 0.8614 0.3868 0.0426 1.0000 Uiso R .
H252 H 1.0716 0.8712 0.3490 0.0426 1.0000 Uiso R .
H253 H 1.1372 0.8361 0.3933 0.0426 1.0000 Uiso R .
H261 H 0.9873 0.6886 0.4509 0.0388 1.0000 Uiso R .
H262 H 1.0408 0.5585 0.4563 0.0388 1.0000 Uiso R .
H263 H 1.1620 0.6561 0.4468 0.0388 1.0000 Uiso R .
H271 H -0.2828 0.3570 -0.0521 0.1419 0.5000 Uiso R .
H272 H -0.2969 0.4593 -0.0197 0.1419 0.5000 Uiso R .
H273 H -0.2271 0.3391 -0.0051 0.1419 0.5000 Uiso R .
H281 H -0.0745 0.4794 -0.0595 0.1418 0.2500 Uiso R .
H282 H -0.0047 0.3592 -0.0448 0.1418 0.2500 Uiso R .
H291 H -0.0490 0.5740 0.0043 0.1383 0.2500 Uiso R .
H292 H -0.0140 0.4509 0.0240 0.1383 0.2500 Uiso R .
H2811 H -0.2293 0.5584 0.0026 0.1427 0.2500 Uiso R .
H2812 H -0.1918 0.4508 0.0318 0.1427 0.2500 Uiso R .

loop_
_atom_site_aniso_label
_atom_site_aniso_U_11
_atom_site_aniso_U_22
_atom_site_aniso_U_33
_atom_site_aniso_U_23
_atom_site_aniso_U_13
_atom_site_aniso_U_12
Ti1 0.0221(3) 0.0315(3) 0.0247(3) 0.0001(2) 0.00072(19) 0.0003(2)
N1 0.0226(12) 0.0378(15) 0.0336(14) 0.0007(12) 0.0007(11) 0.0039(11)
N2 0.0203(12) 0.0362(15) 0.0328(14) 0.0003(12) -0.0001(10) 0.0009(11)
N3 0.0332(14) 0.0320(15) 0.0328(15) -0.0006(12) 0.0009(11) 0.0052(12)
N4 0.0306(14) 0.0410(16) 0.0225(13) -0.0021(11) 0.0014(11) 0.0008(12)
Si1 0.0332(5) 0.0363(5) 0.0430(6) -0.0061(4) 0.0021(4) -0.0008(4)
C1 0.0330(18) 0.045(2) 0.0401(19) -0.0016(16) -0.0063(15) -0.0036(16)
C2 0.0246(16) 0.044(2) 0.045(2) -0.0034(16) 0.0029(14) -0.0009(14)
C3 0.0385(19) 0.0313(18) 0.048(2) -0.0042(16) -0.0005(16) 0.0000(15)
C4 0.044(2) 0.041(2) 0.049(2) -0.0088(17) -0.0006(17) -0.0038(17)
C5 0.042(2) 0.043(2) 0.081(3) -0.010(2) -0.007(2) -0.0059(17)
C6 0.049(2) 0.034(2) 0.083(3) -0.007(2) 0.017(2) -0.0061(18)
C7 0.074(3) 0.034(2) 0.058(3) 0.0033(19) 0.016(2) -0.006(2)
C8 0.053(2) 0.041(2) 0.048(2) -0.0002(18) -0.0010(18) -0.0053(18)
C9 0.0273(16) 0.0402(19) 0.0301(16) -0.0066(14) 0.0019(13) 0.0015(14)
C10 0.043(2) 0.055(2) 0.045(2) -0.0058(18) 0.0081(17) 0.0132(18)
C11 0.0383(18) 0.0354(19) 0.0420(19) 0.0009(15) -0.0013(15) 0.0086(15)
C12 0.040(2) 0.053(2) 0.050(2) 0.0066(19) -0.0080(18) 0.0093(18)
C13 0.053(2) 0.044(2) 0.058(3) 0.0175(19) 0.0022(19) 0.0087(19)
C14 0.0309(16) 0.052(2) 0.0320(17) -0.0008(16) 0.0041(13) -0.0035(16)
C15 0.041(2) 0.057(2) 0.0338(18) 0.0096(17) 0.0053(15) -0.0028(18)
C16 0.047(2) 0.074(3) 0.0306(19) -0.0021(19) 0.0026(16) -0.001(2)
C17 0.0200(14) 0.0354(18) 0.0365(17) 0.0016(14) -0.0014(12) 0.0029(13)
C18 0.0230(15) 0.0404(19) 0.0310(16) -0.0002(14) 0.0033(12) 0.0020(13)
C19 0.0216(15) 0.0409(19) 0.0345(17) 0.0029(14) 0.0023(13) 0.0019(13)
C20 0.0237(15) 0.0370(18) 0.0363(18) 0.0014(14) -0.0002(13) -0.0007(13)
C21 0.0197(14) 0.0397(18) 0.0332(16) -0.0006(15) -0.0008(12) 0.0012(14)
C22 0.0346(18) 0.044(2) 0.047(2) 0.0045(17) -0.0021(15) 0.0036(16)
C23 0.0314(17) 0.055(2) 0.0380(19) -0.0099(17) 0.0054(15) 0.0031(16)
C24 0.0369(19) 0.059(2) 0.038(2) 0.0106(18) 0.0055(15) -0.0009(18)
C25 0.0345(18) 0.041(2) 0.055(2) -0.0010(17) -0.0051(17) -0.0019(16)
C26 0.0318(17) 0.056(2) 0.0323(18) -0.0028(16) -0.0039(14) -0.0021(16)
C27 0.116(10) 0.116(10) 0.197(16) 0.044(10) -0.069(10) -0.021(8)
C28 0.121(11) 0.113(11) 0.199(17) 0.058(11) -0.047(11) -0.021(9)
C281 0.115(10) 0.115(11) 0.203(17) 0.054(11) -0.056(11) -0.023(9)
C29 0.113(10) 0.111(11) 0.203(17) 0.062(11) -0.048(11) -0.025(9)

loop_
_atom_type_symbol
_atom_type_scat_dispersion_real
_atom_type_scat_dispersion_imag
_atom_type_scat_Cromer_Mann_a1
_atom_type_scat_Cromer_Mann_b1
_atom_type_scat_Cromer_Mann_a2
_atom_type_scat_Cromer_Mann_b2
_atom_type_scat_Cromer_Mann_a3
_atom_type_scat_Cromer_Mann_b3
_atom_type_scat_Cromer_Mann_a4
_atom_type_scat_Cromer_Mann_b4
_atom_type_scat_Cromer_Mann_c
_atom_type_scat_source
C 0.0033 0.0016 2.3100 20.8439 1.0200 10.2075 1.5886 0.5687 0.8650 51.6512 0.2156 'International Tables Vol C 4.2.6.8 and 6.1.1.4'
H 0.0000 0.0000 0.4930 10.5109 0.3229 26.1257 0.1402 3.1424 0.0408 57.7998 0.0030 'International Tables Vol C 4.2.6.8 and 6.1.1.4'
N 0.0061 0.0033 12.2126 0.0057 3.1322 9.8933 2.0125 28.9975 1.1663 0.5826 -11.5290 'International Tables Vol C 4.2.6.8 and 6.1.1.4'
Si 0.0817 0.0704 6.2915 2.4386 3.0353 32.3337 1.9891 0.6785 1.5410 81.6937 1.1407 'International Tables Vol C 4.2.6.8 and 6.1.1.4'
Ti 0.2776 0.4457 9.7595 7.8508 7.3558 0.5000 1.6991 35.6338 1.9021 116.1050 1.2807 'International Tables Vol C 4.2.6.8 and 6.1.1.4'

loop_
_geom_angle_atom_site_label_1
_geom_angle_site_symmetry_1
_geom_angle_atom_site_label_2
_geom_angle_atom_site_label_3
_geom_angle_site_symmetry_3
_geom_angle
_geom_angle_publ_flag
N1 . Ti1 N2 . 40.38(10) yes
N1 . Ti1 N3 . 130.00(11) yes
N2 . Ti1 N3 . 90.47(11) yes
N1 . Ti1 N4 . 101.18(12) yes
N2 . Ti1 N4 . 88.86(10) yes
N3 . Ti1 N4 . 60.43(11) yes
N1 . Ti1 C9 . 114.35(11) yes
N2 . Ti1 C9 . 84.28(11) yes
N3 . Ti1 C9 . 30.60(11) yes
N4 . Ti1 C9 . 30.67(11) yes
N1 . Ti1 C17 . 89.32(11) yes
N2 . Ti1 C17 . 129.64(11) yes
N3 . Ti1 C17 . 137.74(11) yes
N4 . Ti1 C17 . 102.26(11) yes
C9 . Ti1 C17 . 127.54(11) yes
N1 . Ti1 C18 . 88.68(12) yes
N2 . Ti1 C18 . 122.31(11) yes
N3 . Ti1 C18 . 138.20(12) yes
N4 . Ti1 C18 . 136.04(11) yes
C9 . Ti1 C18 . 153.30(11) yes
N1 . Ti1 C19 . 119.25(12) yes
N2 . Ti1 C19 . 138.58(11) yes
N3 . Ti1 C19 . 103.91(12) yes
N4 . Ti1 C19 . 132.10(11) yes
C9 . Ti1 C19 . 126.35(12) yes
N1 . Ti1 C20 . 143.87(12) yes
N2 . Ti1 C20 . 169.87(11) yes
N3 . Ti1 C20 . 86.13(11) yes
N4 . Ti1 C20 . 97.71(11) yes
C9 . Ti1 C20 . 97.43(11) yes
N1 . Ti1 C21 . 120.02(12) yes
N2 . Ti1 C21 . 156.15(11) yes
N3 . Ti1 C21 . 103.90(11) yes
N4 . Ti1 C21 . 82.12(11) yes
C9 . Ti1 C21 . 98.37(11) yes
N1 . Ti1 H1 . 95.7(13) no
N2 . Ti1 H1 . 79.3(13) no
N3 . Ti1 H1 . 78.9(13) no
N4 . Ti1 H1 . 137.5(13) no
C9 . Ti1 H1 . 107.1(13) no
C17 . Ti1 C18 . 34.46(11) yes
C17 . Ti1 C19 . 57.10(12) yes
C18 . Ti1 C19 . 34.42(12) yes
C17 . Ti1 C20 . 56.51(11) yes
C18 . Ti1 C20 . 56.90(12) yes
C19 . Ti1 C20 . 34.39(12) yes
C17 . Ti1 C21 . 33.90(12) yes
C18 . Ti1 C21 . 56.62(11) yes
C19 . Ti1 C21 . 56.58(11) yes
C20 . Ti1 C21 . 33.61(12) yes
C17 . Ti1 H1 . 116.7(13) no
C18 . Ti1 H1 . 82.5(13) no
C19 . Ti1 H1 . 66.1(13) no
C20 . Ti1 H1 . 90.6(13) no
C21 . Ti1 H1 . 121.7(13) no
Ti1 . N1 N2 . 79.04(17) yes
Ti1 . N1 Si1 . 155.46(17) yes
N2 . N1 Si1 . 121.4(2) yes
N1 . N2 Ti1 . 60.58(14) yes
N1 . N2 C1 . 112.7(3) yes
Ti1 . N2 C1 . 123.4(2) yes
N1 . N2 C2 . 114.4(3) yes
Ti1 . N2 C2 . 124.6(2) yes
C1 . N2 C2 . 109.5(3) yes
Ti1 . N3 C9 . 92.0(2) yes
Ti1 . N3 C11 . 140.3(2) yes
C9 . N3 C11 . 121.1(3) yes
Ti1 . N4 C9 . 92.3(2) yes
Ti1 . N4 C14 . 141.4(2) yes
C9 . N4 C14 . 121.2(3) yes
N1 . Si1 C3 . 114.02(15) yes
N1 . Si1 H2 . 115.7(17) no
C3 . Si1 H2 . 106.0(17) no
N1 . Si1 H3 . 107.1(13) no
C3 . Si1 H3 . 108.4(13) no
H2 . Si1 H3 . 105(2) no
N2 . C1 H11 . 110.6 no
N2 . C1 H12 . 109.8 no
H11 . C1 H12 . 108.9 no
N2 . C1 H13 . 110.5 no
H11 . C1 H13 . 108.0 no
H12 . C1 H13 . 108.9 no
N2 . C2 H21 . 109.6 no
N2 . C2 H22 . 109.0 no
H21 . C2 H22 . 109.5 no
N2 . C2 H23 . 109.8 no
H21 . C2 H23 . 109.4 no
H22 . C2 H23 . 109.5 no
Si1 . C3 C4 . 122.1(3) yes
Si1 . C3 C8 . 120.9(3) yes
C4 . C3 C8 . 116.9(4) yes
C3 . C4 C5 . 121.2(4) yes
C3 . C4 H41 . 118.7 no
C5 . C4 H41 . 120.0 no
C4 . C5 C6 . 119.9(4) yes
C4 . C5 H51 . 119.6 no
C6 . C5 H51 . 120.5 no
C5 . C6 C7 . 120.4(4) yes
C5 . C6 H61 . 120.0 no
C7 . C6 H61 . 119.7 no
C6 . C7 C8 . 119.5(4) yes
C6 . C7 H71 . 120.6 no
C8 . C7 H71 . 120.0 no
C3 . C8 C7 . 122.2(4) yes
C3 . C8 H81 . 118.4 no
C7 . C8 H81 . 119.4 no
N4 . C9 N3 . 112.2(3) yes
N4 . C9 Ti1 . 57.07(17) yes
N3 . C9 Ti1 . 57.36(17) yes
N4 . C9 C10 . 124.4(3) yes
N3 . C9 C10 . 123.3(3) yes
Ti1 . C9 C10 . 164.3(3) yes
C9 . C10 H101 . 109.0 no
C9 . C10 H102 . 109.2 no
H101 . C10 H102 . 109.5 no
C9 . C10 H103 . 110.3 no
H101 . C10 H103 . 109.4 no
H102 . C10 H103 . 109.5 no
N3 . C11 C12 . 111.6(3) yes
N3 . C11 C13 . 110.7(3) yes
C12 . C11 C13 . 109.4(3) yes
N3 . C11 H111 . 108.6 no
C12 . C11 H111 . 108.5 no
C13 . C11 H111 . 107.9 no
C11 . C12 H121 . 109.4 no
C11 . C12 H122 . 109.9 no
H121 . C12 H122 . 109.4 no
C11 . C12 H123 . 109.0 no
H121 . C12 H123 . 109.5 no
H122 . C12 H123 . 109.5 no
C11 . C13 H131 . 109.7 no
C11 . C13 H132 . 110.3 no
H131 . C13 H132 . 109.5 no
C11 . C13 H133 . 108.4 no
H131 . C13 H133 . 109.5 no
H132 . C13 H133 . 109.4 no
N4 . C14 C15 . 109.9(3) yes
N4 . C14 C16 . 113.6(3) yes
C15 . C14 C16 . 110.1(3) yes
N4 . C14 H141 . 107.6 no
C15 . C14 H141 . 107.8 no
C16 . C14 H141 . 107.5 no
C14 . C15 H151 . 109.7 no
C14 . C15 H152 . 109.4 no
H151 . C15 H152 . 109.5 no
C14 . C15 H153 . 109.3 no
H151 . C15 H153 . 109.4 no
H152 . C15 H153 . 109.5 no
C14 . C16 H161 . 109.4 no
C14 . C16 H162 . 109.2 no
H161 . C16 H162 . 109.5 no
C14 . C16 H163 . 109.8 no
H161 . C16 H163 . 109.4 no
H162 . C16 H163 . 109.5 no
Ti1 . C17 C18 . 71.40(18) yes
Ti1 . C17 C21 . 73.71(18) yes
C18 . C17 C21 . 107.3(3) yes
Ti1 . C17 C22 . 126.9(2) yes
C18 . C17 C22 . 126.6(3) yes
C21 . C17 C22 . 125.6(3) yes
Ti1 . C18 C17 . 74.14(18) yes
Ti1 . C18 C19 . 73.31(19) yes
C17 . C18 C19 . 108.4(3) yes
Ti1 . C18 C23 . 122.7(2) yes
C17 . C18 C23 . 127.1(3) yes
C19 . C18 C23 . 124.3(3) yes
Ti1 . C19 C18 . 72.28(19) yes
Ti1 . C19 C20 . 73.45(19) yes
C18 . C19 C20 . 107.3(3) yes
Ti1 . C19 C24 . 127.5(2) yes
C18 . C19 C24 . 125.5(3) yes
C20 . C19 C24 . 126.4(3) yes
Ti1 . C20 C19 . 72.16(18) yes
Ti1 . C20 C21 . 74.07(18) yes
C19 . C20 C21 . 108.4(3) yes
Ti1 . C20 C25 . 124.8(2) yes
C19 . C20 C25 . 127.0(3) yes
C21 . C20 C25 . 124.3(3) yes
Ti1 . C21 C17 . 72.40(17) yes
Ti1 . C21 C20 . 72.32(18) yes
C17 . C21 C20 . 108.6(3) yes
Ti1 . C21 C26 . 128.7(2) yes
C17 . C21 C26 . 126.6(3) yes
C20 . C21 C26 . 124.1(3) yes
C17 . C22 H221 . 108.7 no
C17 . C22 H222 . 109.7 no
H221 . C22 H222 . 109.5 no
C17 . C22 H223 . 110.0 no
H221 . C22 H223 . 109.4 no
H222 . C22 H223 . 109.5 no
C18 . C23 H231 . 108.8 no
C18 . C23 H232 . 109.5 no
H231 . C23 H232 . 109.4 no
C18 . C23 H233 . 110.0 no
H231 . C23 H233 . 109.5 no
H232 . C23 H233 . 109.5 no
C19 . C24 H241 . 109.9 no
C19 . C24 H242 . 109.6 no
H241 . C24 H242 . 109.5 no
C19 . C24 H243 . 108.9 no
H241 . C24 H243 . 109.5 no
H242 . C24 H243 . 109.6 no
C20 . C25 H251 . 111.6 no
C20 . C25 H252 . 110.9 no
H251 . C25 H252 . 109.5 no
C20 . C25 H253 . 108.6 no
H251 . C25 H253 . 108.2 no
H252 . C25 H253 . 108.0 no
C21 . C26 H261 . 108.2 no
C21 . C26 H262 . 108.7 no
H261 . C26 H262 . 109.4 no
C21 . C26 H263 . 110.2 no
H261 . C26 H263 . 110.1 no
H262 . C26 H263 . 110.1 no
C28 . C27 C281 . 71.4(6) yes
C28 . C27 H271 . 109.2 no
C281 . C27 H271 . 163.8 no
C28 . C27 H272 . 114.9 no
C281 . C27 H272 . 58.0 no
H271 . C27 H272 . 109.4 no
C28 . C27 H273 . 104.2 no
C281 . C27 H273 . 85.6 no
H271 . C27 H273 . 109.4 no
H272 . C27 H273 . 109.5 no
C27 . C28 C29 . 108.3(6) yes
C27 . C28 H281 . 104.5 no
C29 . C28 H281 . 102.1 no
C27 . C28 H282 . 115.2 no
C29 . C28 H282 . 115.8 no
H281 . C28 H282 . 109.5 no
C27 . C281 C29 . 108.2(6) yes
C27 . C281 H2811 . 113.2 no
C29 . C281 H2811 . 111.8 no
C27 . C281 H2812 . 105.6 no
C29 . C281 H2812 . 108.2 no
H2811 . C281 H2812 . 109.4 no
C281 . C29 C281 2_565 179.993 yes
C281 . C29 C28 2_565 109.1(5) yes
C281 2_565 C29 C28 2_565 70.9(5) yes
C281 . C29 C28 . 70.9(5) yes
C281 2_565 C29 C28 . 109.1(5) yes
C28 2_565 C29 C28 . 179.993 yes
C281 . C29 H291 2_565 111.2 no
C281 2_565 C29 H291 2_565 68.8 no
C28 2_565 C29 H291 2_565 116.4 no
C28 . C29 H291 2_565 63.6 no
C281 . C29 H292 2_565 107.5 no
C281 2_565 C29 H292 2_565 72.5 no
C28 2_565 C29 H292 2_565 102.5 no
C28 . C29 H292 2_565 77.5 no
H291 2_565 C29 H292 2_565 109.5 no
C281 . C29 H291 . 68.8 no
C281 2_565 C29 H291 . 111.2 no
C28 2_565 C29 H291 . 63.6 no
C28 . C29 H291 . 116.4 no
H291 2_565 C29 H291 . 180.0 no
C281 . C29 H292 . 72.5 no
C281 2_565 C29 H292 . 107.5 no
C28 2_565 C29 H292 . 77.5 no
C28 . C29 H292 . 102.5 no
H291 2_565 C29 H292 . 70.5 no
H292 2_565 C29 H291 . 70.5 no
H292 2_565 C29 H292 . 180.0 no
H291 . C29 H292 . 109.5 no

loop_
_geom_bond_atom_site_label_1
_geom_bond_atom_site_label_2
_geom_bond_site_symmetry_2
_geom_bond_distance
_geom_bond_publ_flag
Ti1 N1 . 1.963(3) yes
Ti1 N2 . 2.212(3) yes
Ti1 N3 . 2.197(3) yes
Ti1 N4 . 2.190(3) yes
Ti1 C9 . 2.607(3) yes
Ti1 C17 . 2.425(3) yes
Ti1 C18 . 2.389(3) yes
Ti1 C19 . 2.402(3) yes
Ti1 C20 . 2.419(3) yes
Ti1 C21 . 2.442(3) yes
Ti1 H1 . 1.64(4) no
N1 N2 . 1.460(4) yes
N1 Si1 . 1.723(3) yes
N2 C1 . 1.469(4) yes
N2 C2 . 1.473(4) yes
N3 C9 . 1.328(4) yes
N3 C11 . 1.472(4) yes
N4 C9 . 1.331(5) yes
N4 C14 . 1.462(4) yes
Si1 C3 . 1.869(4) yes
Si1 H2 . 1.38(4) no
Si1 H3 . 1.41(3) no
C1 H11 . 0.958 no
C1 H12 . 0.948 no
C1 H13 . 0.957 no
C2 H21 . 0.949 no
C2 H22 . 0.948 no
C2 H23 . 0.949 no
C3 C4 . 1.397(5) yes
C3 C8 . 1.400(6) yes
C4 C5 . 1.398(6) yes
C4 H41 . 0.948 no
C5 C6 . 1.379(7) yes
C5 H51 . 0.948 no
C6 C7 . 1.377(7) yes
C6 H61 . 0.949 no
C7 C8 . 1.386(6) yes
C7 H71 . 0.948 no
C8 H81 . 0.948 no
C9 C10 . 1.515(5) yes
C10 H101 . 0.948 no
C10 H102 . 0.949 no
C10 H103 . 0.949 no
C11 C12 . 1.521(5) yes
C11 C13 . 1.519(6) yes
C11 H111 . 0.948 no
C12 H121 . 0.948 no
C12 H122 . 0.949 no
C12 H123 . 0.948 no
C13 H131 . 0.948 no
C13 H132 . 0.949 no
C13 H133 . 0.948 no
C14 C15 . 1.513(6) yes
C14 C16 . 1.536(5) yes
C14 H141 . 0.949 no
C15 H151 . 0.948 no
C15 H152 . 0.950 no
C15 H153 . 0.948 no
C16 H161 . 0.948 no
C16 H162 . 0.949 no
C16 H163 . 0.949 no
C17 C18 . 1.426(5) yes
C17 C21 . 1.419(5) yes
C17 C22 . 1.500(5) yes
C18 C19 . 1.418(5) yes
C18 C23 . 1.498(5) yes
C19 C20 . 1.426(5) yes
C19 C24 . 1.493(5) yes
C20 C21 . 1.405(5) yes
C20 C25 . 1.493(5) yes
C21 C26 . 1.494(5) yes
C22 H221 . 0.948 no
C22 H222 . 0.949 no
C22 H223 . 0.949 no
C23 H231 . 0.948 no
C23 H232 . 0.949 no
C23 H233 . 0.949 no
C24 H241 . 0.948 no
C24 H242 . 0.949 no
C24 H243 . 0.948 no
C25 H251 . 0.949 no
C25 H252 . 0.948 no
C25 H253 . 0.948 no
C26 H261 . 0.949 no
C26 H262 . 0.948 no
C26 H263 . 0.949 no
C27 C28 . 1.525(9) yes
C27 C281 . 1.524(9) yes
C27 H271 . 0.948 no
C27 H272 . 0.949 no
C27 H273 . 0.948 no
C28 C29 . 1.533(7) yes
C28 H281 . 0.948 no
C28 H282 . 0.949 no
C281 C29 . 1.535(7) yes
C281 H2811 . 0.949 no
C281 H2812 . 0.948 no
C29 H291 2_565 0.949 no
C29 H292 2_565 0.948 no
C29 H291 . 0.949 no
C29 H292 . 0.948 no
